data_4316584
loop_
_publ_author_name
'Angela M. Kuchison'
'Michael O. Wolf'
'Brian O. Patrick'

_publ_section_title
;
 Photophysical Properties and Electropolymerization of Gold Complexes of
 3,3''-Diethynyl-2,2':5',2''-terthiophene
;
_journal_name_full 'Inorganic Chemistry'
_journal_page_first 8802
_journal_page_last 8812
_journal_paper_doi 10.1021/ic100961w
_journal_volume 49
_journal_year 2010
_chemical_formula_sum 'C52 H36 Au2 P2 S3'
_chemical_formula_weight 1212.86
_chemical_name_systematic
;
 ?
;
_space_group_IT_number 15
_symmetry_cell_setting monoclinic
_symmetry_space_group_name_Hall '-C 2yc'
_symmetry_space_group_name_H-M 'C 1 2/c 1'
_atom_sites_solution_hydrogens geom
_atom_sites_solution_primary direct
_atom_sites_solution_secondary difmap
_audit_creation_method SHELXL-97
_cell_angle_alpha 90.00
_cell_angle_beta 96.333(5)
_cell_angle_gamma 90.00
_cell_formula_units_Z 4
_cell_length_a 14.6679(15)
_cell_length_b 22.881(2)
_cell_length_c 14.2426(15)
_cell_measurement_reflns_used 9869
_cell_measurement_temperature 173(2)
_cell_measurement_theta_max 27.83
_cell_measurement_theta_min 2.79
_cell_volume 4750.9(8)
_computing_structure_refinement 'SHELXL-97 (Sheldrick, 1997)'
_diffrn_ambient_temperature 173(2)
_diffrn_measured_fraction_theta_full 0.997
_diffrn_measured_fraction_theta_max 0.997
_diffrn_measurement_device_type 'Bruker X8 APEX II'
_diffrn_measurement_method 'area detector'
_diffrn_radiation_monochromator graphite
_diffrn_radiation_source 'fine-focus sealed tube'
_diffrn_radiation_type MoK\a
_diffrn_radiation_wavelength 0.71073
_diffrn_reflns_av_R_equivalents 0.0340
_diffrn_reflns_av_sigmaI/netI 0.0265
_diffrn_reflns_limit_h_max 19
_diffrn_reflns_limit_h_min -19
_diffrn_reflns_limit_k_max 30
_diffrn_reflns_limit_k_min 0
_diffrn_reflns_limit_l_max 18
_diffrn_reflns_limit_l_min 0
_diffrn_reflns_number 5733
_diffrn_reflns_theta_full 28.01
_diffrn_reflns_theta_max 28.01
_diffrn_reflns_theta_min 1.66
_exptl_absorpt_coefficient_mu 6.402
_exptl_absorpt_correction_T_max 0.726
_exptl_absorpt_correction_T_min 0.530
_exptl_absorpt_correction_type multi-scan
_exptl_crystal_colour yellow
_exptl_crystal_density_diffrn 1.696
_exptl_crystal_density_method 'not measured'
_exptl_crystal_description plate
_exptl_crystal_F_000 2336
_exptl_crystal_size_max 0.18
_exptl_crystal_size_mid 0.10
_exptl_crystal_size_min 0.05
_platon_squeeze_details
;
;
_refine_diff_density_max 0.636
_refine_diff_density_min -1.767
_refine_diff_density_rms 0.096
_refine_ls_extinction_method none
_refine_ls_goodness_of_fit_ref 1.026
_refine_ls_hydrogen_treatment constr
_refine_ls_matrix_type full
_refine_ls_number_parameters 267
_refine_ls_number_reflns 5733
_refine_ls_number_restraints 0
_refine_ls_restrained_S_all 1.026
_refine_ls_R_factor_all 0.0295
_refine_ls_R_factor_gt 0.0218
_refine_ls_shift/su_max 0.003
_refine_ls_shift/su_mean 0.000
_refine_ls_structure_factor_coef Fsqd
_refine_ls_weighting_details 'calc w=1/[\s^2^(Fo^2^)+(0.0278P)^2^+0.9662P] where P=(Fo^2^+2Fc^2^)/3'
_refine_ls_weighting_scheme calc
_refine_ls_wR_factor_gt 0.0493
_refine_ls_wR_factor_ref 0.0510
_reflns_number_gt 4866
_reflns_number_total 5733
_reflns_threshold_expression >2sigma(I)
_cod_data_source_file ic100961w_si_002_2.cif
_cod_data_source_block mw081
_cod_original_sg_symbol_H-M 'C 2/c'
_cod_database_code 4316584

loop_
_symmetry_equiv_pos_as_xyz
'x, y, z'
'-x, y, -z+1/2'
'x+1/2, y+1/2, z'
'-x+1/2, y+1/2, -z+1/2'
'-x, -y, -z'
'x, -y, z-1/2'
'-x+1/2, -y+1/2, -z'
'x+1/2, -y+1/2, z-1/2'

loop_
_atom_site_label
_atom_site_type_symbol
_atom_site_fract_x
_atom_site_fract_y
_atom_site_fract_z
_atom_site_U_iso_or_equiv
_atom_site_adp_type
_atom_site_occupancy
_atom_site_symmetry_multiplicity
_atom_site_calc_flag
_atom_site_refinement_flags
_atom_site_disorder_assembly
_atom_site_disorder_group
C1 C 0.83171(19) 0.43270(14) 0.4151(2) 0.0316(7) Uani 1 1 d . . .
H1 H 0.8089 0.4415 0.3516 0.038 Uiso 1 1 calc R . .
C2 C 0.82232(18) 0.38007(13) 0.45539(19) 0.0281(6) Uani 1 1 d . . .
H2 H 0.7927 0.3477 0.4234 0.034 Uiso 1 1 calc R . .
C3 C 0.86201(17) 0.37849(12) 0.55169(18) 0.0219(6) Uani 1 1 d . . .
C4 C 0.90303(17) 0.43109(12) 0.58082(18) 0.0211(5) Uani 1 1 d . . .
C5 C 0.95268(17) 0.44698(12) 0.67087(18) 0.0212(5) Uani 1 1 d . . .
C6 C 0.97370(18) 0.50208(12) 0.70575(19) 0.0267(6) Uani 1 1 d . . .
H6 H 0.9544 0.5368 0.6729 0.032 Uiso 1 1 calc R . .
C7 C 0.85650(17) 0.32850(12) 0.61121(19) 0.0228(6) Uani 1 1 d . . .
C8 C 0.84941(19) 0.28686(12) 0.6612(2) 0.0253(6) Uani 1 1 d . . .
C9 C 0.83179(17) 0.07263(11) 0.79554(18) 0.0202(5) Uani 1 1 d . . .
C10 C 0.78045(18) 0.02631(12) 0.82668(19) 0.0239(6) Uani 1 1 d . . .
H10 H 0.7468 0.0314 0.8794 0.029 Uiso 1 1 calc R . .
C11 C 0.77891(19) -0.02695(12) 0.7802(2) 0.0287(6) Uani 1 1 d . . .
H11 H 0.7430 -0.0581 0.8002 0.034 Uiso 1 1 calc R . .
C12 C 0.8294(2) -0.03495(13) 0.7047(2) 0.0336(7) Uani 1 1 d . . .
H12 H 0.8289 -0.0717 0.6736 0.040 Uiso 1 1 calc R . .
C13 C 0.8805(2) 0.01047(14) 0.6748(2) 0.0340(7) Uani 1 1 d . . .
H13 H 0.9155 0.0047 0.6233 0.041 Uiso 1 1 calc R . .
C14 C 0.88142(18) 0.06426(13) 0.7185(2) 0.0280(6) Uani 1 1 d . . .
H14 H 0.9158 0.0955 0.6962 0.034 Uiso 1 1 calc R . .
C15 C 0.74760(18) 0.14880(11) 0.9257(2) 0.0247(6) Uani 1 1 d . . .
C16 C 0.7628(2) 0.16032(14) 1.0215(2) 0.0371(7) Uani 1 1 d . . .
H16 H 0.8238 0.1641 1.0509 0.045 Uiso 1 1 calc R . .
C17 C 0.6899(3) 0.16647(16) 1.0754(3) 0.0485(9) Uani 1 1 d . . .
H17 H 0.7009 0.1736 1.1413 0.058 Uiso 1 1 calc R . .
C18 C 0.6015(2) 0.16203(14) 1.0317(3) 0.0461(9) Uani 1 1 d . . .
H18 H 0.5513 0.1663 1.0680 0.055 Uiso 1 1 calc R . .
C19 C 0.5855(2) 0.15152(16) 0.9369(3) 0.0505(10) Uani 1 1 d . . .
H19 H 0.5242 0.1485 0.9077 0.061 Uiso 1 1 calc R . .
C20 C 0.6583(2) 0.14528(14) 0.8828(3) 0.0398(8) Uani 1 1 d . . .
H20 H 0.6468 0.1386 0.8167 0.048 Uiso 1 1 calc R . .
C21 C 0.94587(17) 0.13862(12) 0.93348(18) 0.0211(5) Uani 1 1 d . . .
C22 C 1.00838(19) 0.18494(13) 0.9397(2) 0.0281(6) Uani 1 1 d . . .
H22 H 0.9955 0.2193 0.9033 0.034 Uiso 1 1 calc R . .
C23 C 1.0892(2) 0.18037(15) 0.9995(2) 0.0344(7) Uani 1 1 d . . .
H23 H 1.1320 0.2117 1.0036 0.041 Uiso 1 1 calc R . .
C24 C 1.1081(2) 0.13100(14) 1.0528(2) 0.0353(7) Uani 1 1 d . . .
H24 H 1.1637 0.1284 1.0936 0.042 Uiso 1 1 calc R . .
C25 C 1.0463(2) 0.08496(14) 1.0473(2) 0.0331(7) Uani 1 1 d . . .
H25 H 1.0595 0.0508 1.0843 0.040 Uiso 1 1 calc R . .
C26 C 0.96543(19) 0.08882(13) 0.9877(2) 0.0283(6) Uani 1 1 d . . .
H26 H 0.9231 0.0573 0.9839 0.034 Uiso 1 1 calc R . .
P1 P 0.84148(4) 0.14403(3) 0.85262(5) 0.02043(14) Uani 1 1 d . . .
S1 S 0.88899(5) 0.48190(3) 0.49017(5) 0.02924(16) Uani 1 1 d . . .
S2 S 1.0000 0.39436(4) 0.7500 0.0241(2) Uani 1 2 d S . .
Au1 Au 0.844725(7) 0.219123(4) 0.748726(7) 0.02316(4) Uani 1 1 d . . .

loop_
_atom_site_aniso_label
_atom_site_aniso_U_11
_atom_site_aniso_U_22
_atom_site_aniso_U_33
_atom_site_aniso_U_23
_atom_site_aniso_U_13
_atom_site_aniso_U_12
C1 0.0278(15) 0.0461(18) 0.0192(14) 0.0077(13) -0.0048(12) -0.0033(14)
C2 0.0215(13) 0.0393(17) 0.0225(14) 0.0000(12) -0.0021(11) -0.0022(12)
C3 0.0168(12) 0.0291(14) 0.0198(13) 0.0025(11) 0.0016(10) 0.0037(11)
C4 0.0189(12) 0.0270(14) 0.0176(13) 0.0059(11) 0.0034(10) 0.0014(11)
C5 0.0181(12) 0.0265(14) 0.0189(13) 0.0047(10) 0.0016(10) 0.0014(11)
C6 0.0278(14) 0.0251(14) 0.0269(15) 0.0040(11) 0.0015(12) 0.0021(12)
C7 0.0198(12) 0.0270(14) 0.0204(13) -0.0015(11) -0.0033(11) 0.0015(11)
C8 0.0265(14) 0.0271(15) 0.0218(14) -0.0010(11) 0.0003(11) -0.0025(12)
C9 0.0185(12) 0.0222(13) 0.0193(13) 0.0001(10) 0.0002(10) 0.0012(11)
C10 0.0225(13) 0.0275(14) 0.0218(14) 0.0038(11) 0.0027(11) 0.0004(11)
C11 0.0262(14) 0.0230(14) 0.0362(16) 0.0049(12) 0.0006(12) -0.0011(12)
C12 0.0342(16) 0.0266(15) 0.0390(18) -0.0093(13) -0.0008(14) 0.0046(13)
C13 0.0341(16) 0.0374(17) 0.0327(17) -0.0094(13) 0.0136(13) 0.0010(14)
C14 0.0247(14) 0.0312(16) 0.0292(15) -0.0025(12) 0.0081(12) -0.0030(12)
C15 0.0262(13) 0.0193(13) 0.0305(15) 0.0019(11) 0.0110(12) 0.0010(11)
C16 0.0387(17) 0.0442(19) 0.0297(16) -0.0024(14) 0.0090(14) 0.0102(15)
C17 0.066(2) 0.048(2) 0.0370(19) -0.0011(16) 0.0270(18) 0.0111(19)
C18 0.047(2) 0.0320(17) 0.066(2) -0.0023(17) 0.0357(19) 0.0040(16)
C19 0.0293(17) 0.052(2) 0.073(3) -0.013(2) 0.0194(18) -0.0021(16)
C20 0.0300(16) 0.045(2) 0.0446(19) -0.0108(15) 0.0076(14) 0.0001(14)
C21 0.0220(13) 0.0249(14) 0.0167(13) -0.0002(10) 0.0035(10) 0.0010(11)
C22 0.0297(15) 0.0284(15) 0.0265(15) 0.0012(12) 0.0042(12) -0.0028(12)
C23 0.0297(15) 0.0411(18) 0.0326(17) -0.0004(14) 0.0043(13) -0.0129(14)
C24 0.0234(14) 0.0479(19) 0.0330(17) 0.0020(14) -0.0043(13) -0.0010(14)
C25 0.0338(16) 0.0330(16) 0.0310(16) 0.0083(13) -0.0041(13) 0.0016(13)
C26 0.0275(14) 0.0301(15) 0.0268(15) 0.0029(12) 0.0004(12) -0.0035(12)
P1 0.0213(3) 0.0218(3) 0.0185(3) 0.0013(3) 0.0038(3) 0.0000(3)
S1 0.0297(4) 0.0328(4) 0.0239(4) 0.0119(3) -0.0030(3) -0.0040(3)
S2 0.0307(5) 0.0227(5) 0.0172(4) 0.000 -0.0050(4) 0.000
Au1 0.02802(6) 0.02127(6) 0.02022(6) 0.00246(4) 0.00276(4) 0.00044(4)

loop_
_atom_type_symbol
_atom_type_description
_atom_type_scat_dispersion_real
_atom_type_scat_dispersion_imag
_atom_type_scat_source
C C 0.0033 0.0016 'International Tables Vol C Tables 4.2.6.8 and 6.1.1.4'
H H 0.0000 0.0000 'International Tables Vol C Tables 4.2.6.8 and 6.1.1.4'
P P 0.1023 0.0942 'International Tables Vol C Tables 4.2.6.8 and 6.1.1.4'
S S 0.1246 0.1234 'International Tables Vol C Tables 4.2.6.8 and 6.1.1.4'
Au Au -2.0133 8.8022 'International Tables Vol C Tables 4.2.6.8 and 6.1.1.4'

loop_
_geom_angle_atom_site_label_1
_geom_angle_atom_site_label_2
_geom_angle_atom_site_label_3
_geom_angle
_geom_angle_site_symmetry_1
_geom_angle_site_symmetry_3
_geom_angle_publ_flag
C2 C1 S1 112.9(2) . . ?
C2 C1 H1 123.6 . . ?
S1 C1 H1 123.6 . . ?
C1 C2 C3 112.4(3) . . ?
C1 C2 H2 123.8 . . ?
C3 C2 H2 123.8 . . ?
C4 C3 C2 112.4(2) . . ?
C4 C3 C7 124.5(2) . . ?
C2 C3 C7 123.0(3) . . ?
C3 C4 C5 129.8(2) . . ?
C3 C4 S1 110.30(19) . . ?
C5 C4 S1 119.9(2) . . ?
C6 C5 C4 128.3(2) . . ?
C6 C5 S2 110.0(2) . . ?
C4 C5 S2 121.7(2) . . ?
C5 C6 C6 113.76(16) . 2_756 ?
C5 C6 H6 123.1 . . ?
C6 C6 H6 123.1 2_756 . ?
C8 C7 C3 178.2(3) . . ?
C7 C8 Au1 176.5(3) . . ?
C14 C9 C10 119.4(2) . . ?
C14 C9 P1 116.9(2) . . ?
C10 C9 P1 123.7(2) . . ?
C11 C10 C9 119.7(3) . . ?
C11 C10 H10 120.2 . . ?
C9 C10 H10 120.2 . . ?
C12 C11 C10 120.4(3) . . ?
C12 C11 H11 119.8 . . ?
C10 C11 H11 119.8 . . ?
C13 C12 C11 119.8(3) . . ?
C13 C12 H12 120.1 . . ?
C11 C12 H12 120.1 . . ?
C12 C13 C14 120.9(3) . . ?
C12 C13 H13 119.6 . . ?
C14 C13 H13 119.6 . . ?
C13 C14 C9 119.8(3) . . ?
C13 C14 H14 120.1 . . ?
C9 C14 H14 120.1 . . ?
C16 C15 C20 119.2(3) . . ?
C16 C15 P1 121.8(2) . . ?
C20 C15 P1 118.8(2) . . ?
C15 C16 C17 120.9(3) . . ?
C15 C16 H16 119.5 . . ?
C17 C16 H16 119.5 . . ?
C18 C17 C16 119.1(3) . . ?
C18 C17 H17 120.5 . . ?
C16 C17 H17 120.5 . . ?
C19 C18 C17 120.6(3) . . ?
C19 C18 H18 119.7 . . ?
C17 C18 H18 119.7 . . ?
C18 C19 C20 120.4(3) . . ?
C18 C19 H19 119.8 . . ?
C20 C19 H19 119.8 . . ?
C15 C20 C19 119.7(3) . . ?
C15 C20 H20 120.1 . . ?
C19 C20 H20 120.1 . . ?
C26 C21 C22 119.5(2) . . ?
C26 C21 P1 121.1(2) . . ?
C22 C21 P1 119.3(2) . . ?
C23 C22 C21 119.5(3) . . ?
C23 C22 H22 120.2 . . ?
C21 C22 H22 120.2 . . ?
C24 C23 C22 120.6(3) . . ?
C24 C23 H23 119.7 . . ?
C22 C23 H23 119.7 . . ?
C23 C24 C25 120.2(3) . . ?
C23 C24 H24 119.9 . . ?
C25 C24 H24 119.9 . . ?
C26 C25 C24 119.8(3) . . ?
C26 C25 H25 120.1 . . ?
C24 C25 H25 120.1 . . ?
C25 C26 C21 120.3(3) . . ?
C25 C26 H26 119.9 . . ?
C21 C26 H26 119.9 . . ?
C21 P1 C15 106.24(13) . . ?
C21 P1 C9 103.92(12) . . ?
C15 P1 C9 106.40(12) . . ?
C21 P1 Au1 112.82(9) . . ?
C15 P1 Au1 113.52(9) . . ?
C9 P1 Au1 113.18(9) . . ?
C1 S1 C4 91.96(14) . . ?
C5 S2 C5 92.45(18) 2_756 . ?
C8 Au1 P1 177.99(8) . . ?

loop_
_geom_bond_atom_site_label_1
_geom_bond_atom_site_label_2
_geom_bond_distance
_geom_bond_site_symmetry_2
_geom_bond_publ_flag
C1 C2 1.348(4) . ?
C1 S1 1.708(3) . ?
C1 H1 0.9500 . ?
C2 C3 1.430(4) . ?
C2 H2 0.9500 . ?
C3 C4 1.388(4) . ?
C3 C7 1.431(4) . ?
C4 C5 1.450(4) . ?
C4 S1 1.733(3) . ?
C5 C6 1.378(4) . ?
C5 S2 1.740(3) . ?
C6 C6 1.403(5) 2_756 ?
C6 H6 0.9500 . ?
C7 C8 1.201(4) . ?
C8 Au1 1.995(3) . ?
C9 C14 1.396(4) . ?
C9 C10 1.400(4) . ?
C9 P1 1.823(3) . ?
C10 C11 1.386(4) . ?
C10 H10 0.9500 . ?
C11 C12 1.384(4) . ?
C11 H11 0.9500 . ?
C12 C13 1.375(4) . ?
C12 H12 0.9500 . ?
C13 C14 1.379(4) . ?
C13 H13 0.9500 . ?
C14 H14 0.9500 . ?
C15 C16 1.383(4) . ?
C15 C20 1.385(4) . ?
C15 P1 1.819(3) . ?
C16 C17 1.389(4) . ?
C16 H16 0.9500 . ?
C17 C18 1.378(5) . ?
C17 H17 0.9500 . ?
C18 C19 1.367(5) . ?
C18 H18 0.9500 . ?
C19 C20 1.391(4) . ?
C19 H19 0.9500 . ?
C20 H20 0.9500 . ?
C21 C26 1.389(4) . ?
C21 C22 1.398(4) . ?
C21 P1 1.816(3) . ?
C22 C23 1.385(4) . ?
C22 H22 0.9500 . ?
C23 C24 1.372(4) . ?
C23 H23 0.9500 . ?
C24 C25 1.386(4) . ?
C24 H24 0.9500 . ?
C25 C26 1.383(4) . ?
C25 H25 0.9500 . ?
C26 H26 0.9500 . ?
P1 Au1 2.2715(7) . ?
S2 C5 1.740(3) 2_756 ?

loop_
_geom_torsion_atom_site_label_1
_geom_torsion_atom_site_label_2
_geom_torsion_atom_site_label_3
_geom_torsion_atom_site_label_4
_geom_torsion
_geom_torsion_site_symmetry_1
_geom_torsion_site_symmetry_2
_geom_torsion_site_symmetry_3
_geom_torsion_site_symmetry_4
_geom_torsion_publ_flag
S1 C1 C2 C3 0.5(3) . . . . ?
C1 C2 C3 C4 -1.5(3) . . . . ?
C1 C2 C3 C7 176.5(3) . . . . ?
C2 C3 C4 C5 -177.9(3) . . . . ?
C7 C3 C4 C5 4.2(4) . . . . ?
C2 C3 C4 S1 1.7(3) . . . . ?
C7 C3 C4 S1 -176.2(2) . . . . ?
C3 C4 C5 C6 -163.1(3) . . . . ?
S1 C4 C5 C6 17.3(4) . . . . ?
C3 C4 C5 S2 20.1(4) . . . . ?
S1 C4 C5 S2 -159.52(15) . . . . ?
C4 C5 C6 C6 -177.4(3) . . . 2_756 ?
S2 C5 C6 C6 -0.3(4) . . . 2_756 ?
C4 C3 C7 C8 107(10) . . . . ?
C2 C3 C7 C8 -71(10) . . . . ?
C3 C7 C8 Au1 -137(8) . . . . ?
C14 C9 C10 C11 -0.6(4) . . . . ?
P1 C9 C10 C11 -178.4(2) . . . . ?
C9 C10 C11 C12 1.5(4) . . . . ?
C10 C11 C12 C13 -0.9(4) . . . . ?
C11 C12 C13 C14 -0.6(5) . . . . ?
C12 C13 C14 C9 1.5(5) . . . . ?
C10 C9 C14 C13 -0.9(4) . . . . ?
P1 C9 C14 C13 177.1(2) . . . . ?
C20 C15 C16 C17 2.1(5) . . . . ?
P1 C15 C16 C17 177.0(3) . . . . ?
C15 C16 C17 C18 -1.2(5) . . . . ?
C16 C17 C18 C19 0.2(5) . . . . ?
C17 C18 C19 C20 -0.2(6) . . . . ?
C16 C15 C20 C19 -2.0(5) . . . . ?
P1 C15 C20 C19 -177.1(3) . . . . ?
C18 C19 C20 C15 1.1(6) . . . . ?
C26 C21 C22 C23 0.4(4) . . . . ?
P1 C21 C22 C23 -178.3(2) . . . . ?
C21 C22 C23 C24 -0.3(5) . . . . ?
C22 C23 C24 C25 0.1(5) . . . . ?
C23 C24 C25 C26 0.1(5) . . . . ?
C24 C25 C26 C21 0.0(5) . . . . ?
C22 C21 C26 C25 -0.2(4) . . . . ?
P1 C21 C26 C25 178.5(2) . . . . ?
C26 C21 P1 C15 69.3(2) . . . . ?
C22 C21 P1 C15 -112.0(2) . . . . ?
C26 C21 P1 C9 -42.7(2) . . . . ?
C22 C21 P1 C9 136.0(2) . . . . ?
C26 C21 P1 Au1 -165.7(2) . . . . ?
C22 C21 P1 Au1 13.0(2) . . . . ?
C16 C15 P1 C21 13.9(3) . . . . ?
C20 C15 P1 C21 -171.2(2) . . . . ?
C16 C15 P1 C9 124.2(2) . . . . ?
C20 C15 P1 C9 -60.9(3) . . . . ?
C16 C15 P1 Au1 -110.7(2) . . . . ?
C20 C15 P1 Au1 64.2(3) . . . . ?
C14 C9 P1 C21 -83.7(2) . . . . ?
C10 C9 P1 C21 94.2(2) . . . . ?
C14 C9 P1 C15 164.4(2) . . . . ?
C10 C9 P1 C15 -17.7(3) . . . . ?
C14 C9 P1 Au1 39.1(2) . . . . ?
C10 C9 P1 Au1 -143.05(19) . . . . ?
C2 C1 S1 C4 0.4(2) . . . . ?
C3 C4 S1 C1 -1.2(2) . . . . ?
C5 C4 S1 C1 178.5(2) . . . . ?
C6 C5 S2 C5 0.09(14) . . . 2_756 ?
C4 C5 S2 C5 177.5(3) . . . 2_756 ?
C7 C8 Au1 P1 37(6) . . . . ?
C21 P1 Au1 C8 -44(2) . . . . ?
C15 P1 Au1 C8 77(2) . . . . ?
C9 P1 Au1 C8 -162(2) . . . . ?

loop_
_platon_squeeze_void_nr
_platon_squeeze_void_average_x
_platon_squeeze_void_average_y
_platon_squeeze_void_average_z
_platon_squeeze_void_volume
_platon_squeeze_void_count_electrons
_platon_squeeze_void_content
1 0.500 0.718 0.250 117 55 ' '
2 1.000 0.218 0.250 117 55 ' '
3 0.500 0.282 0.750 117 54 ' '
4 1.000 0.782 0.750 117 54 ' '
